data_7009888
loop_
_publ_author_name
'Neeraj, S.'
'Natarajan, Srinivasan'
'Rao, C. N. R.'

_publ_section_title
;
 Zn4O4 tetrameric clusters in a zinc phosphate with channels
;
_journal_issue 15
_journal_name_full 'Journal of the Chemical Society, Dalton Transactions'
_journal_page_first 2499
_journal_paper_doi 10.1039/b004245p
_journal_year 2000
_chemical_formula_sum 'C4 H16 N3 O16 P4 Zn5'
_chemical_formula_weight 812.93
_chemical_name_systematic
; 
 ? 
;
_space_group_IT_number 14
_symmetry_space_group_name_Hall '-P 2yn'
_symmetry_space_group_name_H-M 'P 1 21/n 1'
_atom_sites_solution_hydrogens geom
_atom_sites_solution_primary direct
_atom_sites_solution_secondary difmap
_audit_creation_method SHELXL
_cell_angle_alpha 90.00
_cell_angle_beta 111.8850(10)
_cell_angle_gamma 90.00
_cell_formula_units_Z 4
_cell_length_a 15.9346(5)
_cell_length_b 7.4039(3)
_cell_length_c 16.2092(6)
_cell_measurement_temperature 293(2)
_cell_volume 1774.52(11)
_computing_structure_refinement 'SHELXL-93 (Sheldrick, 1993)'
_computing_structure_solution 'SHELXS-86 (Sheldrick, 1990)'
_diffrn_ambient_temperature 293(2)
_diffrn_radiation_monochromator graphite
_diffrn_radiation_source 'fine-focus sealed tube'
_diffrn_radiation_type MoK\a
_diffrn_radiation_wavelength 0.71073
_diffrn_reflns_av_R_equivalents 0.0556
_diffrn_reflns_av_sigmaI/netI 0.0706
_diffrn_reflns_limit_h_max 17
_diffrn_reflns_limit_h_min -12
_diffrn_reflns_limit_k_max 8
_diffrn_reflns_limit_k_min -8
_diffrn_reflns_limit_l_max 17
_diffrn_reflns_limit_l_min -18
_diffrn_reflns_number 7021
_diffrn_reflns_theta_max 23.29
_diffrn_reflns_theta_min 1.53
_exptl_absorpt_coefficient_mu 7.117
_exptl_crystal_density_diffrn 3.043
_exptl_crystal_F_000 1596
_refine_diff_density_max 1.873
_refine_diff_density_min -1.131
_refine_diff_density_rms 0.237
_refine_ls_extinction_method none
_refine_ls_goodness_of_fit_all 1.061
_refine_ls_goodness_of_fit_obs 1.110
_refine_ls_matrix_type full
_refine_ls_number_parameters 263
_refine_ls_number_reflns 2548
_refine_ls_number_restraints 8
_refine_ls_restrained_S_all 1.059
_refine_ls_restrained_S_obs 1.107
_refine_ls_R_factor_all 0.0764
_refine_ls_R_factor_obs 0.0450
_refine_ls_shift/esd_max -0.004
_refine_ls_shift/esd_mean 0.000
_refine_ls_structure_factor_coef Fsqd
_refine_ls_weighting_details 'w=1/[\s^2^(Fo^2^)+(0.0381P)^2^+11.4766P] where P=(Fo^2^+2Fc^2^)/3'
_refine_ls_weighting_scheme calc
_refine_ls_wR_factor_all 0.1064
_refine_ls_wR_factor_obs 0.0937
_reflns_number_observed 1873
_reflns_number_total 2548
_reflns_observed_criterion >2sigma(I)
_cod_data_source_file b004245p.txt
_cod_data_source_block sad
_cod_depositor_comments
;
The following automatic conversions were performed:

'_refine_ls_weighting_scheme' value 'calc
w=1/[\s^2^(Fo^2^)+(0.0381P)^2^+11.4766P] where P=(Fo^2^+2Fc^2^)/3'
was changed to 'calc'. New tag '_refine_ls_weighting_details' was
created. The value of the new tag was set to
'w=1/[\s^2^(Fo^2^)+(0.0381P)^2^+11.4766P] where P=(Fo^2^+2Fc^2^)/3'.

Automatic conversion script
Id: cif_fix_values 3143 2015-03-26 13:38:13Z robertas 
;
_cod_database_code 7009888

loop_
_symmetry_equiv_pos_as_xyz
'x, y, z'
'-x+1/2, y+1/2, -z+1/2'
'-x, -y, -z'
'x-1/2, -y-1/2, z-1/2'

loop_
_atom_site_aniso_label
_atom_site_aniso_U_11
_atom_site_aniso_U_22
_atom_site_aniso_U_33
_atom_site_aniso_U_23
_atom_site_aniso_U_13
_atom_site_aniso_U_12
Zn1 0.0269(7) 0.0256(8) 0.0171(6) -0.0022(5) 0.0085(6) 0.0100(6)
Zn2 0.0239(7) 0.0137(7) 0.0182(6) -0.0018(5) 0.0120(5) -0.0035(5)
Zn3 0.0250(7) 0.0171(7) 0.0221(7) 0.0025(5) 0.0143(6) -0.0029(5)
Zn4 0.0232(7) 0.0154(7) 0.0223(7) -0.0009(5) 0.0138(5) -0.0034(5)
Zn5 0.0168(6) 0.0182(7) 0.0189(6) 0.0074(5) 0.0101(5) 0.0043(5)
P1 0.0183(14) 0.0126(14) 0.0155(14) 0.0012(11) 0.0085(11) -0.0031(11)
P2 0.0229(15) 0.0086(14) 0.0253(15) -0.0047(11) 0.0136(12) -0.0029(11)
P3 0.0199(15) 0.0123(15) 0.0159(14) 0.0006(11) 0.0110(12) 0.0024(11)
P4 0.0146(13) 0.0160(15) 0.0105(13) 0.0006(11) 0.0056(11) 0.0002(11)
O1 0.044(5) 0.017(4) 0.026(4) -0.003(3) 0.024(4) 0.004(3)
O2 0.016(4) 0.022(4) 0.017(4) -0.003(3) 0.008(3) 0.003(3)
O3 0.040(5) 0.018(4) 0.036(4) 0.003(3) 0.026(4) 0.003(3)
O4 0.023(4) 0.022(4) 0.025(4) 0.001(3) 0.007(3) 0.003(3)
O5 0.028(4) 0.018(4) 0.018(4) -0.008(3) 0.008(3) -0.011(3)
O6 0.031(4) 0.017(4) 0.031(4) -0.004(3) 0.021(4) -0.002(3)
O7 0.031(4) 0.016(4) 0.014(4) -0.004(3) 0.009(3) -0.003(3)
O8 0.024(4) 0.020(4) 0.016(4) -0.002(3) 0.012(3) -0.008(3)
O9 0.025(4) 0.018(4) 0.031(4) 0.008(3) 0.018(3) -0.001(3)
O10 0.023(4) 0.017(4) 0.020(4) 0.004(3) 0.006(3) -0.005(3)
O11 0.025(4) 0.019(4) 0.040(5) -0.013(3) 0.018(4) -0.006(3)
O12 0.034(4) 0.021(4) 0.025(4) -0.003(3) 0.012(3) -0.016(3)
O13 0.027(4) 0.014(4) 0.016(4) 0.001(3) 0.010(3) 0.003(3)
O14 0.021(4) 0.013(4) 0.023(4) 0.007(3) 0.013(3) -0.003(3)
O15 0.031(4) 0.022(4) 0.043(5) 0.019(4) 0.016(4) 0.014(4)
O16 0.019(4) 0.021(4) 0.020(4) -0.002(3) 0.004(3) 0.004(3)

loop_
_atom_site_label
_atom_site_type_symbol
_atom_site_fract_x
_atom_site_fract_y
_atom_site_fract_z
_atom_site_U_iso_or_equiv
_atom_site_thermal_displace_type
_atom_site_occupancy
_atom_site_calc_flag
_atom_site_refinement_flags
_atom_site_disorder_group
Zn1 Zn 1.38239(8) 0.5695(2) -0.50090(7) 0.0231(3) Uani 1 d . .
Zn2 Zn 1.27152(8) 0.0233(2) -0.34681(7) 0.0174(3) Uani 1 d . .
Zn3 Zn 1.25506(8) 0.5741(2) -0.37277(8) 0.0198(3) Uani 1 d . .
Zn4 Zn 1.40192(8) 0.0140(2) -0.46829(8) 0.0188(3) Uani 1 d . .
Zn5 Zn 0.95924(7) 0.1474(2) -0.28852(7) 0.0170(3) Uani 1 d . .
P1 P 1.1370(2) 0.2766(3) -0.3100(2) 0.0148(6) Uani 1 d . .
P2 P 1.4166(2) 0.3187(3) -0.3337(2) 0.0176(6) Uani 1 d . .
P3 P 0.9339(2) 0.2508(3) -0.1107(2) 0.0148(6) Uani 1 d . .
P4 P 0.7811(2) 0.1677(3) -0.4683(2) 0.0135(6) Uani 1 d . .
O1 O 1.4106(5) 0.4366(9) -0.5877(4) 0.026(2) Uani 1 d . .
O2 O 1.2811(4) 0.7281(9) -0.5671(4) 0.018(2) Uani 1 d . .
O3 O 1.3571(5) 0.4659(9) -0.3989(5) 0.028(2) Uani 1 d . .
O4 O 1.4637(4) 0.7778(9) -0.4400(4) 0.024(2) Uani 1 d . .
O5 O 1.3568(4) 0.2152(9) -0.2964(4) 0.021(2) Uani 1 d . .
O6 O 1.1560(4) 0.0964(9) -0.3463(4) 0.024(2) Uani 1 d . .
O7 O 1.3082(4) -0.2180(9) -0.2919(4) 0.020(2) Uani 1 d . .
O8 O 1.2778(4) -0.0190(9) -0.4663(4) 0.019(2) Uani 1 d . .
O9 O 1.1650(4) 0.4385(9) -0.3511(4) 0.023(2) Uani 1 d . .
O10 O 1.1805(4) 0.7102(9) -0.4777(4) 0.021(2) Uani 1 d . .
O11 O 1.4592(4) 0.1998(9) -0.3837(5) 0.027(2) Uani 1 d . .
O12 O 1.3834(5) 0.0995(9) -0.5856(4) 0.026(2) Uani 1 d . .
O13 O 0.9110(4) 0.2636(8) -0.2105(4) 0.018(2) Uani 1 d . .
O14 O 1.0363(4) 0.2952(8) -0.3282(4) 0.018(2) Uani 1 d . .
O15 O 1.0087(5) -0.0898(9) -0.2422(5) 0.031(2) Uani 1 d . .
O16 O 0.8564(4) 0.0736(9) -0.3942(4) 0.021(2) Uani 1 d . .
N1 N 0.8004(23) 0.8554(29) -0.2257(24) 0.166(16) Uiso 0.58(2) d PD .
N1A N 0.7608(14) 0.5401(32) -0.2327(18) 0.067(10) Uiso 0.42(2) d PD .
C1 C 0.8236(9) 0.6728(20) -0.2512(8) 0.063(4) Uiso 1 d D .
C2 C 0.8211(8) 0.6460(26) -0.3445(9) 0.094(6) Uiso 1 d D .
N2 N 0.9148(8) 0.6600(20) -0.3451(8) 0.087(4) Uiso 1 d D .
C3 C 0.9120(9) 0.6821(25) -0.4381(8) 0.092(6) Uiso 1 d D .
C4 C 1.0044(9) 0.7355(20) -0.4355(11) 0.078(5) Uiso 1 d D .
N3 N 0.9995(24) 0.9329(23) -0.4576(22) 0.148(14) Uiso 0.58(2) d PD .
N3A N 1.0173(20) 0.5765(30) -0.4870(19) 0.079(12) Uiso 0.42(2) d PD .

loop_
_atom_type_symbol
_atom_type_description
_atom_type_scat_dispersion_real
_atom_type_scat_dispersion_imag
_atom_type_scat_source
C C 0.0033 0.0016 'International Tables Vol C Tables 4.2.6.8 and 6.1.1.4'
H H 0.0000 0.0000 'International Tables Vol C Tables 4.2.6.8 and 6.1.1.4'
N N 0.0061 0.0033 'International Tables Vol C Tables 4.2.6.8 and 6.1.1.4'
O O 0.0106 0.0060 'International Tables Vol C Tables 4.2.6.8 and 6.1.1.4'
P P 0.1023 0.0942 'International Tables Vol C Tables 4.2.6.8 and 6.1.1.4'
Zn Zn 0.2839 1.4301 'International Tables Vol C Tables 4.2.6.8 and 6.1.1.4'

loop_
_geom_angle_atom_site_label_1
_geom_angle_atom_site_label_2
_geom_angle_atom_site_label_3
_geom_angle
_geom_angle_site_symmetry_1
_geom_angle_site_symmetry_3
_geom_angle_publ_flag
O1 Zn1 O2 106.2(3) . . ?
O1 Zn1 O3 126.2(3) . . ?
O2 Zn1 O3 107.7(3) . . ?
O1 Zn1 O4 118.1(3) . . ?
O2 Zn1 O4 93.3(3) . . ?
O3 Zn1 O4 100.4(3) . . ?
O6 Zn2 O5 108.4(3) . . ?
O6 Zn2 O7 112.0(3) . . ?
O5 Zn2 O7 115.5(3) . . ?
O6 Zn2 O8 116.2(3) . . ?
O5 Zn2 O8 104.2(3) . . ?
O7 Zn2 O8 100.4(3) . . ?
O9 Zn3 O10 100.3(3) . . ?
O9 Zn3 O7 117.0(3) . 1_565 ?
O10 Zn3 O7 98.4(3) . 1_565 ?
O9 Zn3 O3 124.2(3) . . ?
O10 Zn3 O3 107.5(3) . . ?
O7 Zn3 O3 105.7(3) 1_565 . ?
O11 Zn4 O12 109.2(3) . . ?
O11 Zn4 O4 114.0(3) . 1_545 ?
O12 Zn4 O4 113.7(3) . 1_545 ?
O11 Zn4 O8 106.6(3) . . ?
O12 Zn4 O8 105.5(3) . . ?
O4 Zn4 O8 107.3(3) 1_545 . ?
O13 Zn5 O14 115.4(3) . . ?
O13 Zn5 O15 110.8(3) . . ?
O14 Zn5 O15 115.0(3) . . ?
O13 Zn5 O16 107.0(3) . . ?
O14 Zn5 O16 107.3(3) . . ?
O15 Zn5 O16 99.9(3) . . ?
O9 P1 O14 107.7(4) . . ?
O9 P1 O6 112.8(4) . . ?
O14 P1 O6 110.4(4) . . ?
O9 P1 O7 107.8(4) . 2_754 ?
O14 P1 O7 109.6(4) . 2_754 ?
O6 P1 O7 108.5(4) . 2_754 ?
O5 P2 O15 108.8(4) . 2_754 ?
O5 P2 O11 113.2(4) . . ?
O15 P2 O11 108.7(4) 2_754 . ?
O5 P2 O3 108.0(4) . . ?
O15 P2 O3 109.4(4) 2_754 . ?
O11 P2 O3 108.8(4) . . ?
O12 P3 O1 113.6(4) 4_566 4_566 ?
O12 P3 O13 107.4(4) 4_566 . ?
O1 P3 O13 109.5(4) 4_566 . ?
O12 P3 O4 109.0(4) 4_566 2_744 ?
O1 P3 O4 107.2(4) 4_566 2_744 ?
O13 P3 O4 110.2(4) . 2_744 ?
O16 P4 O2 111.6(4) . 3_764 ?
O16 P4 O10 110.9(4) . 3_764 ?
O2 P4 O10 111.7(4) 3_764 3_764 ?
O16 P4 O8 108.0(4) . 3_754 ?
O2 P4 O8 107.4(4) 3_764 3_754 ?
O10 P4 O8 107.0(4) 3_764 3_754 ?
P3 O1 Zn1 143.2(4) 4_665 . ?
P4 O2 Zn1 127.9(4) 3_764 . ?
P2 O3 Zn3 118.2(4) . . ?
P2 O3 Zn1 124.6(4) . . ?
Zn3 O3 Zn1 117.0(3) . . ?
P3 O4 Zn4 125.1(4) 2_754 1_565 ?
P3 O4 Zn1 121.3(4) 2_754 . ?
Zn4 O4 Zn1 112.9(3) 1_565 . ?
P2 O5 Zn2 130.8(4) . . ?
P1 O6 Zn2 125.0(4) . . ?
P1 O7 Zn2 117.0(4) 2_744 . ?
P1 O7 Zn3 127.7(4) 2_744 1_545 ?
Zn2 O7 Zn3 114.7(3) . 1_545 ?
P4 O8 Zn2 121.9(4) 3_754 . ?
P4 O8 Zn4 114.8(4) 3_754 . ?
Zn2 O8 Zn4 113.7(3) . . ?
P1 O9 Zn3 150.4(4) . . ?
P4 O10 Zn3 123.9(4) 3_764 . ?
P2 O11 Zn4 127.6(4) . . ?
P3 O12 Zn4 127.4(4) 4_665 . ?
P3 O13 Zn5 132.7(4) . . ?
P1 O14 Zn5 129.8(4) . . ?
P2 O15 Zn5 142.6(5) 2_744 . ?
P4 O16 Zn5 136.3(4) . . ?
C1 N1 N1A 142.6(26) . 2_654 ?
C1 N1A N1 141.6(23) . 2_644 ?
N1 C1 N1A 106.3(21) . . ?
N1 C1 C2 118.5(19) . . ?
N1A C1 C2 109.9(15) . . ?
N2 C2 C1 110.1(11) . . ?
C2 N2 C3 110.9(10) . . ?
N2 C3 C4 109.6(11) . . ?
N3 C4 N3A 129.6(22) . . ?
N3 C4 C3 106.6(18) . . ?
N3A C4 C3 96.5(16) . . ?
C4 N3 N3 138.4(34) . 3_774 ?
N3A N3A C4 139.2(35) 3_764 . ?

loop_
_geom_bond_atom_site_label_1
_geom_bond_atom_site_label_2
_geom_bond_distance
_geom_bond_site_symmetry_2
_geom_bond_publ_flag
Zn1 O1 1.902(6) . ?
Zn1 O2 1.960(6) . ?
Zn1 O3 1.995(7) . ?
Zn1 O4 2.019(7) . ?
Zn2 O6 1.921(7) . ?
Zn2 O5 1.925(6) . ?
Zn2 O7 1.985(7) . ?
Zn2 O8 2.001(6) . ?
Zn3 O9 1.889(6) . ?
Zn3 O10 1.953(6) . ?
Zn3 O7 1.994(6) 1_565 ?
Zn3 O3 1.995(7) . ?
Zn4 O11 1.916(7) . ?
Zn4 O12 1.920(7) . ?
Zn4 O4 1.975(7) 1_545 ?
Zn4 O8 2.005(7) . ?
Zn5 O13 1.912(6) . ?
Zn5 O14 1.926(6) . ?
Zn5 O15 1.957(7) . ?
Zn5 O16 1.957(6) . ?
P1 O9 1.517(7) . ?
P1 O14 1.526(7) . ?
P1 O6 1.533(7) . ?
P1 O7 1.555(7) 2_754 ?
P2 O5 1.514(7) . ?
P2 O15 1.516(7) 2_754 ?
P2 O11 1.518(7) . ?
P2 O3 1.568(7) . ?
P3 O12 1.512(7) 4_566 ?
P3 O1 1.518(7) 4_566 ?
P3 O13 1.524(7) . ?
P3 O4 1.541(7) 2_744 ?
P4 O16 1.514(7) . ?
P4 O2 1.527(7) 3_764 ?
P4 O10 1.534(7) 3_764 ?
P4 O8 1.573(6) 3_754 ?
O1 P3 1.518(7) 4_665 ?
O2 P4 1.527(7) 3_764 ?
O4 P3 1.541(7) 2_754 ?
O4 Zn4 1.975(7) 1_565 ?
O7 P1 1.555(7) 2_744 ?
O7 Zn3 1.994(6) 1_545 ?
O8 P4 1.573(7) 3_754 ?
O10 P4 1.534(7) 3_764 ?
O12 P3 1.512(7) 4_665 ?
O15 P2 1.516(7) 2_744 ?
N1 C1 1.4998(11) . ?
N1 N1A 1.67(3) 2_654 ?
N1A C1 1.5098(11) . ?
N1A N1 1.67(3) 2_644 ?
C1 C2 1.5101(11) . ?
C2 N2 1.5003(11) . ?
N2 C3 1.5002(11) . ?
C3 C4 1.5100(11) . ?
C4 N3 1.4999(11) . ?
C4 N3A 1.5002(11) . ?
N3 N3 1.70(5) 3_774 ?
N3A N3A 1.26(4) 3_764 ?
